data_2217525
loop_
_publ_author_name
'Xi-Shi Tai'
'Yi-Min Feng'
'Hua-Xiang Zhang'

_publ_section_title
;
 <i>N</i>-(1-Naphthyl)acetoacetamide
;
_journal_coeditor_code HB2694
_journal_issue 2
_journal_name_full 'Acta Crystallographica Section E'
_journal_page_first o531
_journal_page_last o531
_journal_paper_doi 10.1107/S1600536808002638
_journal_volume 64
_journal_year 2008
_chemical_formula_iupac 'C14 H13 N O2'
_chemical_formula_moiety 'C14 H13 N O2'
_chemical_formula_sum 'C14 H13 N O2'
_chemical_formula_weight 227.25
_chemical_name_systematic
;
<i>N</i>-(1-Naphthyl)acetoacetamide
;
_space_group_IT_number 14
_symmetry_cell_setting monoclinic
_symmetry_space_group_name_Hall '-P 2ybc'
_symmetry_space_group_name_H-M 'P 1 21/c 1'
_atom_sites_solution_hydrogens geom
_atom_sites_solution_primary direct
_atom_sites_solution_secondary difmap
_audit_creation_method SHELXL-97
_cell_angle_alpha 90.00
_cell_angle_beta 102.777(2)
_cell_angle_gamma 90.00
_cell_formula_units_Z 4
_cell_length_a 17.856(2)
_cell_length_b 8.1076(12)
_cell_length_c 8.5153(14)
_cell_measurement_reflns_used 1643
_cell_measurement_temperature 298(2)
_cell_measurement_theta_max 23.541
_cell_measurement_theta_min 2.339
_cell_volume 1202.2(3)
_computing_cell_refinement 'SAINT (Bruker, 2000)'
_computing_data_collection 'SMART (Bruker, 2000)'
_computing_data_reduction 'SAINT (Bruker, 2000)'
_computing_molecular_graphics 'SHELXTL (Sheldrick, 2008)'
_computing_publication_material 'SHELXTL (Sheldrick, 2008)'
_computing_structure_refinement 'SHELXL97 (Sheldrick, 2008)'
_computing_structure_solution 'SHELXS97 (Sheldrick, 2008)'
_diffrn_ambient_temperature 298(2)
_diffrn_measured_fraction_theta_full 0.998
_diffrn_measured_fraction_theta_max 0.998
_diffrn_measurement_device_type 'Bruker SMART CCD'
_diffrn_measurement_method \w
_diffrn_radiation_monochromator graphite
_diffrn_radiation_source 'fine-focus sealed tube'
_diffrn_radiation_type MoK\a
_diffrn_radiation_wavelength 0.71073
_diffrn_reflns_av_R_equivalents 0.0418
_diffrn_reflns_av_sigmaI/netI 0.0430
_diffrn_reflns_limit_h_max 21
_diffrn_reflns_limit_h_min -21
_diffrn_reflns_limit_k_max 6
_diffrn_reflns_limit_k_min -9
_diffrn_reflns_limit_l_max 10
_diffrn_reflns_limit_l_min -10
_diffrn_reflns_number 5815
_diffrn_reflns_theta_full 25.01
_diffrn_reflns_theta_max 25.01
_diffrn_reflns_theta_min 2.34
_exptl_absorpt_coefficient_mu 0.084
_exptl_absorpt_correction_T_max 0.969
_exptl_absorpt_correction_T_min 0.959
_exptl_absorpt_correction_type multi-scan
_exptl_absorpt_process_details '(SADABS; Bruker, 2000)'
_exptl_crystal_colour colourless
_exptl_crystal_density_diffrn 1.256
_exptl_crystal_density_method 'not measured'
_exptl_crystal_description block
_exptl_crystal_F_000 480
_exptl_crystal_size_max 0.50
_exptl_crystal_size_mid 0.40
_exptl_crystal_size_min 0.38
_refine_diff_density_max 0.153
_refine_diff_density_min -0.172
_refine_ls_extinction_method none
_refine_ls_goodness_of_fit_ref 1.054
_refine_ls_hydrogen_treatment constr
_refine_ls_matrix_type full
_refine_ls_number_parameters 155
_refine_ls_number_reflns 2116
_refine_ls_number_restraints 0
_refine_ls_restrained_S_all 1.054
_refine_ls_R_factor_all 0.0776
_refine_ls_R_factor_gt 0.0430
_refine_ls_shift/su_max 0.000
_refine_ls_shift/su_mean 0.000
_refine_ls_structure_factor_coef Fsqd
_refine_ls_weighting_details 'calc w=1/[\s^2^(Fo^2^)+(0.0402P)^2^+0.3082P] where P=(Fo^2^+2Fc^2^)/3'
_refine_ls_weighting_scheme calc
_refine_ls_wR_factor_gt 0.0970
_refine_ls_wR_factor_ref 0.1214
_reflns_number_gt 1335
_reflns_number_total 2116
_reflns_threshold_expression I>2\s(I)
_cod_data_source_file hb2694.cif
_cod_data_source_block I
_cod_original_sg_symbol_H-M 'P 21/c'
_cod_database_code 2217525
_cod_database_fobs_code 2217525

loop_
_symmetry_equiv_pos_as_xyz
'x, y, z'
'-x, y+1/2, -z+1/2'
'-x, -y, -z'
'x, -y-1/2, z-1/2'

loop_
_atom_site_type_symbol
_atom_site_label
_atom_site_fract_x
_atom_site_fract_y
_atom_site_fract_z
_atom_site_U_iso_or_equiv
_atom_site_adp_type
_atom_site_calc_flag
_atom_site_refinement_flags
_atom_site_occupancy
N N1 0.21814(9) 0.2430(2) 0.4659(2) 0.0487(5) Uani d . 1
H H1 0.2099 0.2073 0.5557 0.058 Uiso calc R 1
O O1 0.16833(8) 0.38359(18) 0.23841(18) 0.0561(4) Uani d . 1
O O2 0.05169(8) 0.08943(19) 0.29965(19) 0.0631(5) Uani d . 1
C C1 0.16240(11) 0.3270(2) 0.3687(3) 0.0429(5) Uani d . 1
C C2 0.08902(11) 0.3457(2) 0.4262(2) 0.0445(5) Uani d . 1
H H2A 0.1011 0.3525 0.5428 0.053 Uiso calc R 1
H H2B 0.0642 0.4480 0.3845 0.053 Uiso calc R 1
C C3 0.03443(11) 0.2049(3) 0.3741(2) 0.0453(5) Uani d . 1
C C4 -0.04209(12) 0.2179(3) 0.4158(3) 0.0648(7) Uani d . 1
H H4A -0.0724 0.1229 0.3757 0.097 Uiso calc R 1
H H4B -0.0677 0.3157 0.3679 0.097 Uiso calc R 1
H H4C -0.0355 0.2236 0.5307 0.097 Uiso calc R 1
C C5 0.29076(11) 0.2094(3) 0.4290(2) 0.0451(5) Uani d . 1
C C6 0.34536(13) 0.3281(3) 0.4510(3) 0.0623(6) Uani d . 1
H H6 0.3347 0.4324 0.4860 0.075 Uiso calc R 1
C C7 0.41772(14) 0.2943(4) 0.4212(3) 0.0737(8) Uani d . 1
H H7 0.4547 0.3769 0.4355 0.088 Uiso calc R 1
C C8 0.43444(13) 0.1437(3) 0.3720(3) 0.0694(7) Uani d . 1
H H8 0.4834 0.1227 0.3557 0.083 Uiso calc R 1
C C9 0.37919(12) 0.0178(3) 0.3450(3) 0.0531(6) Uani d . 1
C C10 0.30501(11) 0.0509(3) 0.3728(2) 0.0460(5) Uani d . 1
C C11 0.24937(13) -0.0750(3) 0.3404(3) 0.0631(7) Uani d . 1
H H11 0.2006 -0.0558 0.3583 0.076 Uiso calc R 1
C C12 0.26597(16) -0.2243(3) 0.2834(4) 0.0827(9) Uani d . 1
H H12 0.2284 -0.3057 0.2616 0.099 Uiso calc R 1
C C13 0.33885(17) -0.2560(4) 0.2574(4) 0.0852(9) Uani d . 1
H H13 0.3496 -0.3584 0.2186 0.102 Uiso calc R 1
C C14 0.39381(15) -0.1396(3) 0.2880(3) 0.0719(7) Uani d . 1
H H14 0.4424 -0.1634 0.2713 0.086 Uiso calc R 1

loop_
_atom_site_aniso_label
_atom_site_aniso_U_11
_atom_site_aniso_U_22
_atom_site_aniso_U_33
_atom_site_aniso_U_12
_atom_site_aniso_U_13
_atom_site_aniso_U_23
N1 0.0492(10) 0.0576(11) 0.0413(10) 0.0042(9) 0.0144(8) 0.0041(8)
O1 0.0621(9) 0.0623(10) 0.0472(9) 0.0061(7) 0.0196(7) 0.0069(8)
O2 0.0646(10) 0.0575(10) 0.0711(11) -0.0038(8) 0.0237(8) -0.0201(8)
C1 0.0510(12) 0.0366(11) 0.0421(12) -0.0014(9) 0.0124(10) -0.0047(10)
C2 0.0494(12) 0.0423(12) 0.0427(12) 0.0050(9) 0.0124(9) -0.0022(9)
C3 0.0513(12) 0.0463(13) 0.0388(12) 0.0039(10) 0.0110(10) 0.0022(10)
C4 0.0586(14) 0.0655(16) 0.0763(17) -0.0046(12) 0.0281(13) -0.0085(13)
C5 0.0398(11) 0.0541(13) 0.0406(12) -0.0009(10) 0.0072(9) 0.0017(10)
C6 0.0578(14) 0.0590(15) 0.0686(16) -0.0085(12) 0.0109(12) -0.0098(12)
C7 0.0507(15) 0.0733(19) 0.096(2) -0.0191(13) 0.0133(14) -0.0021(16)
C8 0.0432(13) 0.084(2) 0.0812(18) -0.0005(13) 0.0156(12) 0.0075(15)
C9 0.0444(12) 0.0598(15) 0.0547(14) 0.0070(11) 0.0101(10) 0.0058(11)
C10 0.0407(11) 0.0494(13) 0.0459(13) 0.0014(10) 0.0053(9) 0.0045(10)
C11 0.0501(13) 0.0556(15) 0.0823(18) -0.0022(11) 0.0115(12) -0.0008(13)
C12 0.0718(18) 0.0572(17) 0.114(2) -0.0058(14) 0.0102(16) -0.0108(16)
C13 0.091(2) 0.0591(17) 0.103(2) 0.0171(16) 0.0165(18) -0.0126(16)
C14 0.0645(16) 0.0731(18) 0.0809(19) 0.0219(14) 0.0223(14) 0.0032(15)

loop_
_atom_type_symbol
_atom_type_description
_atom_type_scat_dispersion_real
_atom_type_scat_dispersion_imag
_atom_type_scat_source
C C 0.0033 0.0016 'International Tables Vol C Tables 4.2.6.8 and 6.1.1.4'
H H 0.0000 0.0000 'International Tables Vol C Tables 4.2.6.8 and 6.1.1.4'
N N 0.0061 0.0033 'International Tables Vol C Tables 4.2.6.8 and 6.1.1.4'
O O 0.0106 0.0060 'International Tables Vol C Tables 4.2.6.8 and 6.1.1.4'

loop_
_geom_angle_atom_site_label_1
_geom_angle_atom_site_label_2
_geom_angle_atom_site_label_3
_geom_angle
C1 N1 C5 123.47(17)
C1 N1 H1 118.3
C5 N1 H1 118.3
O1 C1 N1 123.44(18)
O1 C1 C2 120.82(19)
N1 C1 C2 115.72(18)
C3 C2 C1 112.45(16)
C3 C2 H2A 109.1
C1 C2 H2A 109.1
C3 C2 H2B 109.1
C1 C2 H2B 109.1
H2A C2 H2B 107.8
O2 C3 C4 122.28(19)
O2 C3 C2 121.29(18)
C4 C3 C2 116.41(18)
C3 C4 H4A 109.5
C3 C4 H4B 109.5
H4A C4 H4B 109.5
C3 C4 H4C 109.5
H4A C4 H4C 109.5
H4B C4 H4C 109.5
C6 C5 C10 121.01(19)
C6 C5 N1 119.7(2)
C10 C5 N1 119.28(17)
C5 C6 C7 120.1(2)
C5 C6 H6 119.9
C7 C6 H6 119.9
C8 C7 C6 120.8(2)
C8 C7 H7 119.6
C6 C7 H7 119.6
C7 C8 C9 121.0(2)
C7 C8 H8 119.5
C9 C8 H8 119.5
C8 C9 C14 122.5(2)
C8 C9 C10 118.9(2)
C14 C9 C10 118.6(2)
C11 C10 C5 123.57(19)
C11 C10 C9 118.3(2)
C5 C10 C9 118.16(18)
C12 C11 C10 121.0(2)
C12 C11 H11 119.5
C10 C11 H11 119.5
C11 C12 C13 120.4(2)
C11 C12 H12 119.8
C13 C12 H12 119.8
C14 C13 C12 120.5(3)
C14 C13 H13 119.7
C12 C13 H13 119.7
C13 C14 C9 121.3(2)
C13 C14 H14 119.4
C9 C14 H14 119.4

loop_
_geom_bond_atom_site_label_1
_geom_bond_atom_site_label_2
_geom_bond_distance
N1 C1 1.332(2)
N1 C5 1.427(2)
N1 H1 0.8600
O1 C1 1.226(2)
O2 C3 1.208(2)
C1 C2 1.504(3)
C2 C3 1.503(3)
C2 H2A 0.9700
C2 H2B 0.9700
C3 C4 1.490(3)
C4 H4A 0.9600
C4 H4B 0.9600
C4 H4C 0.9600
C5 C6 1.353(3)
C5 C10 1.413(3)
C6 C7 1.398(3)
C6 H6 0.9300
C7 C8 1.346(3)
C7 H7 0.9300
C8 C9 1.403(3)
C8 H8 0.9300
C9 C14 1.410(3)
C9 C10 1.422(3)
C10 C11 1.408(3)
C11 C12 1.361(3)
C11 H11 0.9300
C12 C13 1.391(4)
C12 H12 0.9300
C13 C14 1.344(4)
C13 H13 0.9300
C14 H14 0.9300

loop_
_geom_hbond_atom_site_label_D
_geom_hbond_atom_site_label_H
_geom_hbond_atom_site_label_A
_geom_hbond_site_symmetry_A
_geom_hbond_distance_DH
_geom_hbond_distance_HA
_geom_hbond_distance_DA
_geom_hbond_angle_DHA
N1 H1 O1 4_566 0.86 2.01 2.853(2) 168

loop_
_geom_torsion_atom_site_label_1
_geom_torsion_atom_site_label_2
_geom_torsion_atom_site_label_3
_geom_torsion_atom_site_label_4
_geom_torsion
C5 N1 C1 O1 -0.2(3)
C5 N1 C1 C2 178.25(17)
O1 C1 C2 C3 90.1(2)
N1 C1 C2 C3 -88.3(2)
C1 C2 C3 O2 2.6(3)
C1 C2 C3 C4 -175.97(18)
C1 N1 C5 C6 79.3(3)
C1 N1 C5 C10 -101.9(2)
C10 C5 C6 C7 -1.3(3)
N1 C5 C6 C7 177.5(2)
C5 C6 C7 C8 -0.7(4)
C6 C7 C8 C9 1.8(4)
C7 C8 C9 C14 177.7(2)
C7 C8 C9 C10 -0.9(4)
C6 C5 C10 C11 -176.9(2)
N1 C5 C10 C11 4.3(3)
C6 C5 C10 C9 2.0(3)
N1 C5 C10 C9 -176.73(18)
C8 C9 C10 C11 178.1(2)
C14 C9 C10 C11 -0.6(3)
C8 C9 C10 C5 -0.9(3)
C14 C9 C10 C5 -179.6(2)
C5 C10 C11 C12 178.7(2)
C9 C10 C11 C12 -0.3(3)
C10 C11 C12 C13 0.7(4)
C11 C12 C13 C14 -0.1(5)
C12 C13 C14 C9 -0.8(4)
C8 C9 C14 C13 -177.4(3)
C10 C9 C14 C13 1.2(4)

loop_
_cod_related_entry_id
_cod_related_entry_database
_cod_related_entry_code
1 ChemSpider 59957
